data_7005806
loop_
_publ_author_name
'Hyder, Iqbal'
'Jim\'enez-Tenorio, Manuel'
'Puerta, M. Carmen'
'Valerga, Pedro'

_publ_section_title
;
 Oligomerization and regioselective hydrosilylation of styrenes
 catalyzed by cationic allyl nickel complexes bearing allylphosphine
 ligands.
;
_journal_issue 28
_journal_name_full 'Dalton transactions (Cambridge, England : 2003)'
_journal_page_first 3000
_journal_page_last 3009
_journal_paper_doi 10.1039/b705579j
_journal_year 2007
_chemical_formula_moiety 'C18 H38 Br2 Ni P2'
_chemical_formula_sum 'C18 H38 Br2 Ni P2'
_chemical_formula_weight 534.95
_chemical_name_common 'dibromo-bis(allyldiisopropylphosphine)-nickel (ii)'
_chemical_name_systematic 'dibromo-bis(allyldiisopropylphosphine)-nickel (II)'
_space_group_IT_number 14
_symmetry_cell_setting monoclinic
_symmetry_Int_Tables_number 14
_symmetry_space_group_name_Hall '-P 2yn'
_symmetry_space_group_name_H-M 'P 1 21/n 1'
_atom_sites_solution_hydrogens geom
_atom_sites_solution_primary direct
_atom_sites_solution_secondary difmap
_audit_creation_method SHELXL-97
_cell_angle_alpha 90.00
_cell_angle_beta 104.40(3)
_cell_angle_gamma 90.00
_cell_formula_units_Z 2
_cell_length_a 8.2979(17)
_cell_length_b 15.238(3)
_cell_length_c 9.3390(19)
_cell_measurement_reflns_used 5182
_cell_measurement_temperature 100(2)
_cell_measurement_theta_max 25.044
_cell_measurement_theta_min 2.618
_cell_volume 1143.8(4)
_computing_cell_refinement 'SAINT (Bruker, 2001)'
_computing_data_collection 'SMART (Bruker, 2001)'
_computing_data_reduction 'SAINT (Bruker, 2001)'
_computing_molecular_graphics 'ORTEP-3 vers. 1.08 (Faruggia, 2005)'
_computing_publication_material 'SHELXTL (Sheldrick, 2001)'
_computing_structure_refinement 'SHELXTL (Sheldrick, 2001)'
_computing_structure_solution 'SHELXTL (Sheldrick, 2001)'
_diffrn_ambient_temperature 100(2)
_diffrn_measured_fraction_theta_full 0.997
_diffrn_measured_fraction_theta_max 0.997
_diffrn_measurement_device_type 'Bruker SMART APEX CCD area detector'
_diffrn_measurement_method '1700 omega scan frames, 0.3 deg, 10 sec'
_diffrn_radiation_monochromator graphite
_diffrn_radiation_probe x-ray
_diffrn_radiation_type MoK\a
_diffrn_radiation_wavelength 0.71073
_diffrn_reflns_av_R_equivalents 0.0278
_diffrn_reflns_av_sigmaI/netI 0.0236
_diffrn_reflns_limit_h_max 9
_diffrn_reflns_limit_h_min -9
_diffrn_reflns_limit_k_max 18
_diffrn_reflns_limit_k_min -18
_diffrn_reflns_limit_l_max 11
_diffrn_reflns_limit_l_min -11
_diffrn_reflns_number 7892
_diffrn_reflns_theta_full 25.04
_diffrn_reflns_theta_max 25.04
_diffrn_reflns_theta_min 2.62
_diffrn_source 'fine-focus sealed tube'
_diffrn_source_type 'Bruker SMART APEX'
_diffrn_standards_decay_% 0.0009
_exptl_absorpt_coefficient_mu 4.480
_exptl_absorpt_correction_T_max 1.000
_exptl_absorpt_correction_T_min 0.696
_exptl_absorpt_correction_type multi-scan
_exptl_absorpt_process_details '(SADABS; Sheldrick, 2004)'
_exptl_crystal_colour red
_exptl_crystal_density_diffrn 1.553
_exptl_crystal_density_method 'not measured'
_exptl_crystal_description block
_exptl_crystal_F_000 548
_exptl_crystal_size_max 0.40
_exptl_crystal_size_mid 0.36
_exptl_crystal_size_min 0.30
_refine_diff_density_max 0.438
_refine_diff_density_min -0.371
_refine_diff_density_rms 0.080
_refine_ls_extinction_method none
_refine_ls_goodness_of_fit_ref 1.033
_refine_ls_hydrogen_treatment constr
_refine_ls_matrix_type full
_refine_ls_number_parameters 110
_refine_ls_number_reflns 2015
_refine_ls_number_restraints 0
_refine_ls_restrained_S_all 1.033
_refine_ls_R_factor_all 0.0272
_refine_ls_R_factor_gt 0.0265
_refine_ls_shift/su_max 0.001
_refine_ls_shift/su_mean 0.000
_refine_ls_structure_factor_coef Fsqd
_refine_ls_weighting_details 'calc w=1/[\s^2^(Fo^2^)+(0.0203P)^2^+2.2780P] where P=(Fo^2^+2Fc^2^)/3'
_refine_ls_weighting_scheme calc
_refine_ls_wR_factor_gt 0.0588
_refine_ls_wR_factor_ref 0.0592
_reflns_number_gt 1979
_reflns_number_total 2015
_reflns_threshold_expression >2sigma(I)
_cod_data_source_file b705579j.txt
_cod_data_source_block pv0616
_cod_original_sg_symbol_H-M 'P 21/n'
_cod_database_code 7005806

loop_
_symmetry_equiv_pos_as_xyz
'x, y, z'
'-x+1/2, y+1/2, -z+1/2'
'-x, -y, -z'
'x-1/2, -y-1/2, z-1/2'

loop_
_atom_site_label
_atom_site_type_symbol
_atom_site_fract_x
_atom_site_fract_y
_atom_site_fract_z
_atom_site_U_iso_or_equiv
_atom_site_adp_type
_atom_site_occupancy
_atom_site_symmetry_multiplicity
_atom_site_calc_flag
_atom_site_refinement_flags
_atom_site_disorder_assembly
_atom_site_disorder_group
Ni1 Ni 0.0000 0.5000 1.0000 0.01301(12) Uani 1 2 d S . .
Br1 Br 0.09304(4) 0.588271(18) 1.20394(3) 0.02182(10) Uani 1 1 d . . .
P1 P 0.07445(8) 0.60484(4) 0.85788(7) 0.01395(15) Uani 1 1 d . . .
C1 C 0.1050(4) 0.57114(18) 0.6769(3) 0.0191(6) Uani 1 1 d . . .
H1A H -0.0003 0.5458 0.6173 0.023 Uiso 1 1 calc R . .
H1B H 0.1299 0.6239 0.6244 0.023 Uiso 1 1 calc R . .
C2 C 0.2418(4) 0.50547(19) 0.6855(3) 0.0218(6) Uani 1 1 d . . .
H2 H 0.2409 0.4544 0.7438 0.026 Uiso 1 1 calc R . .
C3 C 0.3625(4) 0.5134(2) 0.6185(3) 0.0281(7) Uani 1 1 d . . .
H3A H 0.3674 0.5635 0.5593 0.034 Uiso 1 1 calc R . .
H3B H 0.4449 0.4689 0.6292 0.034 Uiso 1 1 calc R . .
C4 C -0.0967(3) 0.68519(18) 0.8011(3) 0.0203(6) Uani 1 1 d . . .
H4 H -0.0729 0.7218 0.7198 0.024 Uiso 1 1 calc R . .
C5 C -0.2620(4) 0.6386(2) 0.7400(3) 0.0264(7) Uani 1 1 d . . .
H5A H -0.2868 0.6008 0.8167 0.040 Uiso 1 1 calc R . .
H5B H -0.2548 0.6028 0.6546 0.040 Uiso 1 1 calc R . .
H5C H -0.3506 0.6822 0.7093 0.040 Uiso 1 1 calc R . .
C6 C -0.1103(5) 0.7468(2) 0.9264(4) 0.0412(9) Uani 1 1 d . . .
H6A H -0.2038 0.7872 0.8914 0.062 Uiso 1 1 calc R . .
H6B H -0.0070 0.7805 0.9589 0.062 Uiso 1 1 calc R . .
H6C H -0.1289 0.7124 1.0095 0.062 Uiso 1 1 calc R . .
C7 C 0.2600(3) 0.67128(18) 0.9419(3) 0.0184(6) Uani 1 1 d . . .
H7 H 0.2344 0.7032 1.0272 0.022 Uiso 1 1 calc R . .
C8 C 0.4112(4) 0.6138(2) 1.0056(3) 0.0242(6) Uani 1 1 d . . .
H8A H 0.4435 0.5828 0.9251 0.036 Uiso 1 1 calc R . .
H8B H 0.3836 0.5711 1.0742 0.036 Uiso 1 1 calc R . .
H8C H 0.5038 0.6507 1.0584 0.036 Uiso 1 1 calc R . .
C9 C 0.3000(4) 0.7413(2) 0.8386(3) 0.0321(7) Uani 1 1 d . . .
H9A H 0.3897 0.7791 0.8939 0.048 Uiso 1 1 calc R . .
H9B H 0.2007 0.7768 0.7984 0.048 Uiso 1 1 calc R . .
H9C H 0.3355 0.7128 0.7575 0.048 Uiso 1 1 calc R . .

loop_
_atom_site_aniso_label
_atom_site_aniso_U_11
_atom_site_aniso_U_22
_atom_site_aniso_U_33
_atom_site_aniso_U_23
_atom_site_aniso_U_13
_atom_site_aniso_U_12
Ni1 0.0141(2) 0.0118(2) 0.0133(2) -0.00025(17) 0.00375(18) -0.00115(18)
Br1 0.03031(18) 0.01933(16) 0.01725(15) -0.00519(10) 0.00863(12) -0.00922(11)
P1 0.0143(3) 0.0129(3) 0.0142(3) 0.0008(3) 0.0027(3) -0.0006(3)
C1 0.0235(15) 0.0203(14) 0.0142(13) -0.0005(11) 0.0061(11) -0.0037(12)
C2 0.0256(16) 0.0204(15) 0.0204(14) -0.0028(11) 0.0076(12) -0.0017(12)
C3 0.0266(17) 0.0330(17) 0.0267(16) -0.0033(13) 0.0103(13) -0.0013(14)
C4 0.0200(14) 0.0180(14) 0.0206(14) 0.0025(11) 0.0005(11) 0.0030(12)
C5 0.0157(14) 0.0270(16) 0.0349(17) 0.0007(13) 0.0033(12) 0.0035(13)
C6 0.044(2) 0.0323(19) 0.0364(18) -0.0086(15) -0.0099(15) 0.0268(16)
C7 0.0168(14) 0.0182(14) 0.0189(13) -0.0013(11) 0.0023(11) -0.0056(11)
C8 0.0178(15) 0.0294(16) 0.0243(15) -0.0026(12) 0.0035(12) -0.0013(12)
C9 0.0334(18) 0.0306(17) 0.0304(17) 0.0047(14) 0.0043(14) -0.0148(14)

loop_
_atom_type_symbol
_atom_type_description
_atom_type_scat_dispersion_real
_atom_type_scat_dispersion_imag
_atom_type_scat_source
C C 0.0033 0.0016 'International Tables Vol C Tables 4.2.6.8 and 6.1.1.4'
H H 0.0000 0.0000 'International Tables Vol C Tables 4.2.6.8 and 6.1.1.4'
P P 0.1023 0.0942 'International Tables Vol C Tables 4.2.6.8 and 6.1.1.4'
Ni Ni 0.3393 1.1124 'International Tables Vol C Tables 4.2.6.8 and 6.1.1.4'
Br Br -0.2901 2.4595 'International Tables Vol C Tables 4.2.6.8 and 6.1.1.4'

loop_
_geom_angle_atom_site_label_1
_geom_angle_atom_site_label_2
_geom_angle_atom_site_label_3
_geom_angle
_geom_angle_site_symmetry_1
_geom_angle_site_symmetry_3
_geom_angle_publ_flag
P1 Ni1 P1 180.0 . 3_567 ?
P1 Ni1 Br1 89.34(2) 3_567 3_567 ?
P1 Ni1 Br1 89.34(2) . . ?
P1 Ni1 Br1 90.66(2) 3_567 . ?
Br1 Ni1 Br1 180.0 3_567 . ?
C1 P1 C7 104.62(13) . . ?
C1 P1 C4 101.07(13) . . ?
C7 P1 C4 104.97(13) . . ?
C1 P1 Ni1 117.50(9) . . ?
C7 P1 Ni1 117.31(9) . . ?
C4 P1 Ni1 109.51(10) . . ?
C2 C1 P1 114.28(19) . . ?
C2 C1 H1A 108.7 . . ?
P1 C1 H1A 108.7 . . ?
C2 C1 H1B 108.7 . . ?
P1 C1 H1B 108.7 . . ?
H1A C1 H1B 107.6 . . ?
C3 C2 C1 124.8(3) . . ?
C3 C2 H2 117.6 . . ?
C1 C2 H2 117.6 . . ?
C2 C3 H3A 120.0 . . ?
C2 C3 H3B 120.0 . . ?
H3A C3 H3B 120.0 . . ?
C5 C4 C6 110.0(3) . . ?
C5 C4 P1 110.7(2) . . ?
C6 C4 P1 112.65(19) . . ?
C5 C4 H4 107.7 . . ?
C6 C4 H4 107.7 . . ?
P1 C4 H4 107.7 . . ?
C4 C5 H5A 109.5 . . ?
C4 C5 H5B 109.5 . . ?
H5A C5 H5B 109.5 . . ?
C4 C5 H5C 109.5 . . ?
H5A C5 H5C 109.5 . . ?
H5B C5 H5C 109.5 . . ?
C4 C6 H6A 109.5 . . ?
C4 C6 H6B 109.5 . . ?
H6A C6 H6B 109.5 . . ?
C4 C6 H6C 109.5 . . ?
H6A C6 H6C 109.5 . . ?
H6B C6 H6C 109.5 . . ?
C8 C7 C9 111.1(2) . . ?
C8 C7 P1 111.67(19) . . ?
C9 C7 P1 113.8(2) . . ?
C8 C7 H7 106.6 . . ?
C9 C7 H7 106.6 . . ?
P1 C7 H7 106.6 . . ?
C7 C8 H8A 109.5 . . ?
C7 C8 H8B 109.5 . . ?
H8A C8 H8B 109.5 . . ?
C7 C8 H8C 109.5 . . ?
H8A C8 H8C 109.5 . . ?
H8B C8 H8C 109.5 . . ?
C7 C9 H9A 109.5 . . ?
C7 C9 H9B 109.5 . . ?
H9A C9 H9B 109.5 . . ?
C7 C9 H9C 109.5 . . ?
H9A C9 H9C 109.5 . . ?
H9B C9 H9C 109.5 . . ?

loop_
_geom_bond_atom_site_label_1
_geom_bond_atom_site_label_2
_geom_bond_distance
_geom_bond_site_symmetry_2
_geom_bond_publ_flag
Ni1 P1 2.2590(8) . ?
Ni1 P1 2.2590(7) 3_567 ?
Ni1 Br1 2.3025(5) 3_567 ?
Ni1 Br1 2.3025(5) . ?
P1 C1 1.843(3) . ?
P1 C7 1.847(3) . ?
P1 C4 1.850(3) . ?
C1 C2 1.500(4) . ?
C1 H1A 0.9900 . ?
C1 H1B 0.9900 . ?
C2 C3 1.312(4) . ?
C2 H2 0.9500 . ?
C3 H3A 0.9500 . ?
C3 H3B 0.9500 . ?
C4 C5 1.523(4) . ?
C4 C6 1.527(4) . ?
C4 H4 1.0000 . ?
C5 H5A 0.9800 . ?
C5 H5B 0.9800 . ?
C5 H5C 0.9800 . ?
C6 H6A 0.9800 . ?
C6 H6B 0.9800 . ?
C6 H6C 0.9800 . ?
C7 C8 1.525(4) . ?
C7 C9 1.529(4) . ?
C7 H7 1.0000 . ?
C8 H8A 0.9800 . ?
C8 H8B 0.9800 . ?
C8 H8C 0.9800 . ?
C9 H9A 0.9800 . ?
C9 H9B 0.9800 . ?
C9 H9C 0.9800 . ?

loop_
_geom_torsion_atom_site_label_1
_geom_torsion_atom_site_label_2
_geom_torsion_atom_site_label_3
_geom_torsion_atom_site_label_4
_geom_torsion
_geom_torsion_site_symmetry_1
_geom_torsion_site_symmetry_2
_geom_torsion_site_symmetry_3
_geom_torsion_site_symmetry_4
_geom_torsion_publ_flag
P1 Ni1 P1 C1 92(100) 3_567 . . . ?
Br1 Ni1 P1 C1 -20.22(11) 3_567 . . . ?
Br1 Ni1 P1 C1 159.78(11) . . . . ?
P1 Ni1 P1 C7 -34(100) 3_567 . . . ?
Br1 Ni1 P1 C7 -146.31(10) 3_567 . . . ?
Br1 Ni1 P1 C7 33.69(10) . . . . ?
P1 Ni1 P1 C4 -153(100) 3_567 . . . ?
Br1 Ni1 P1 C4 94.25(10) 3_567 . . . ?
Br1 Ni1 P1 C4 -85.75(10) . . . . ?
C7 P1 C1 C2 70.1(2) . . . . ?
C4 P1 C1 C2 178.9(2) . . . . ?
Ni1 P1 C1 C2 -62.0(2) . . . . ?
P1 C1 C2 C3 -129.2(3) . . . . ?
C1 P1 C4 C5 75.8(2) . . . . ?
C7 P1 C4 C5 -175.6(2) . . . . ?
Ni1 P1 C4 C5 -48.8(2) . . . . ?
C1 P1 C4 C6 -160.5(2) . . . . ?
C7 P1 C4 C6 -51.9(3) . . . . ?
Ni1 P1 C4 C6 74.9(2) . . . . ?
C1 P1 C7 C8 -78.3(2) . . . . ?
C4 P1 C7 C8 175.77(19) . . . . ?
Ni1 P1 C7 C8 53.9(2) . . . . ?
C1 P1 C7 C9 48.5(2) . . . . ?
C4 P1 C7 C9 -57.5(2) . . . . ?
Ni1 P1 C7 C9 -179.31(19) . . . . ?
